data_7241246
loop_
_publ_author_name
'Kowalik, Mateusz'
'Masternak, Joanna'
'Kazimierczuk, Katarzyna'
'Kupcewicz, Bogumila'
'Khavryuchenko , Oleksiy'
'Barszcz, Barbara'

_publ_section_title
;
 Exploring thiophene-2-acetate and thiophene-3-acetate binding modes
 towards the molecular, supramolecular structures and photoluminescence
 properties of Pb(II) polymers
;
_journal_name_full CrystEngComm
_journal_paper_doi 10.1039/D0CE01224F
_journal_year 2020
_chemical_compound_source 'synthesis as described'
_chemical_formula_moiety 'C12 H10 O4 Pb S2'
_chemical_formula_sum 'C12 H10 O4 Pb S2'
_chemical_formula_weight 489.51
_chemical_name_systematic
;
<i>catena</i>-[bis(<i>\m</i>~2~-thiophene-3-acetato-\k^3^O:O,O?)lead(II)]
;
_space_group_IT_number 15
_space_group_name_Hall '-I 2ya'
_space_group_name_H-M_alt 'I 1 2/a 1'
_symmetry_cell_setting monoclinic
_symmetry_Int_Tables_number 15
_symmetry_space_group_name_Hall '-I 2ya'
_symmetry_space_group_name_H-M 'I 1 2/a 1'
_atom_sites_solution_hydrogens mixed
_audit_conform_dict_location ftp://ftp.iucr.org/pub/cif_core.dic
_audit_conform_dict_name cif_core.dic
_audit_conform_dict_version 2.4
_audit_creation_date 2019-03-20
_audit_creation_method 'WinGX routine CIF_UPDATE'
_audit_update_record
;
2019-04-11 deposited with the CCDC.	2020-09-15 downloaded from the CCDC.
;
_cell_angle_alpha 90
_cell_angle_beta 101.473(9)
_cell_angle_gamma 90
_cell_formula_units_Z 4
_cell_length_a 16.8469(18)
_cell_length_b 10.3757(7)
_cell_length_c 7.8131(9)
_cell_measurement_reflns_used 5013
_cell_measurement_temperature 120
_cell_measurement_theta_max 29.39
_cell_measurement_theta_min 2.47
_cell_measurement_wavelength 0.71073
_cell_volume 1338.4(2)
_computing_cell_refinement 'STOE X-AREA'
_computing_data_collection 'STOE X-AREA'
_computing_data_reduction 'STOE X-RED'
_computing_molecular_graphics 'Ortep for Windows (Farrugia, 2012)'
_computing_publication_material 'WinGX publication routines (Farrugia, 2012)'
_computing_structure_refinement 'SHELXL-2016/6 (Sheldrick, 2016)'
_computing_structure_solution 'SHELXT 2014/5 (Sheldrick, 2014)'
_diffrn_ambient_temperature 120(2)
_diffrn_detector 'image plate (34 cm diameter)'
_diffrn_detector_area_resol_mean 6.67
_diffrn_detector_type STOE
_diffrn_measured_fraction_theta_full 0.999
_diffrn_measured_fraction_theta_max 0.999
_diffrn_measurement_device '2-circle goniometer'
_diffrn_measurement_device_type 'STOE IPDS 2T'
_diffrn_measurement_method 'rotation method'
_diffrn_radiation_monochromator 'parabolic x-ray mirror'
_diffrn_radiation_probe x-ray
_diffrn_radiation_type MoK\a
_diffrn_radiation_wavelength 0.71073
_diffrn_reflns_av_R_equivalents 0.0734
_diffrn_reflns_av_unetI/netI 0.0365
_diffrn_reflns_Laue_measured_fraction_full 0.999
_diffrn_reflns_Laue_measured_fraction_max 0.999
_diffrn_reflns_limit_h_max 20
_diffrn_reflns_limit_h_min -20
_diffrn_reflns_limit_k_max 12
_diffrn_reflns_limit_k_min -12
_diffrn_reflns_limit_l_max 8
_diffrn_reflns_limit_l_min -9
_diffrn_reflns_number 6475
_diffrn_reflns_point_group_measured_fraction_full 0.999
_diffrn_reflns_point_group_measured_fraction_max 0.999
_diffrn_reflns_theta_full 25.242
_diffrn_reflns_theta_max 25.5
_diffrn_reflns_theta_min 2.467
_diffrn_source 'GeniX Mo, 0.05 x 0.05 mm2 microfocus'
_diffrn_standards_number 0
_exptl_absorpt_coefficient_mu 12.922
_exptl_absorpt_correction_T_max 0.3506
_exptl_absorpt_correction_T_min 0.0350
_exptl_absorpt_correction_type numerical
_exptl_absorpt_process_details
;
        Numerical  absorption  correction was  performed
        after the  optimization of  the  crystal-shape
        description due to Herrendorf?s method
        [Herrendorf, 1994]
        Herrendorf,  W. (1994).HABITUS, a program for the
        optimization  of  the  crystal description for
 the numerical absorption correction by means of
        suitable, psi scanned reflections;dissertation
        1994,Karlsruhe;extension 1998,Gie\&sen
;
_exptl_crystal_colour colourless
_exptl_crystal_density_diffrn 2.429
_exptl_crystal_density_method 'not measured'
_exptl_crystal_description plate
_exptl_crystal_F_000 912
_exptl_crystal_size_max 0.46
_exptl_crystal_size_mid 0.27
_exptl_crystal_size_min 0.08
_refine_diff_density_max 2.865
_refine_diff_density_min -1.962
_refine_diff_density_rms 0.298
_refine_ls_extinction_method none
_refine_ls_goodness_of_fit_ref 1.123
_refine_ls_hydrogen_treatment mixed
_refine_ls_matrix_type full
_refine_ls_number_parameters 104
_refine_ls_number_reflns 1252
_refine_ls_number_restraints 0
_refine_ls_restrained_S_all 1.123
_refine_ls_R_factor_all 0.04
_refine_ls_R_factor_gt 0.0397
_refine_ls_shift/su_max 0
_refine_ls_shift/su_mean 0
_refine_ls_structure_factor_coef Fsqd
_refine_ls_weighting_details 'w=1/[\s^2^(Fo^2^)+(0.0867P)^2^+0.5223P] where P=(Fo^2^+2Fc^2^)/3'
_refine_ls_weighting_scheme calc
_refine_ls_wR_factor_gt 0.1062
_refine_ls_wR_factor_ref 0.1065
_reflns_Friedel_coverage 0
_reflns_number_gt 1233
_reflns_number_total 1252
_reflns_threshold_expression 'I > 2\s(I)'
_cod_data_source_file d0ce01224f3.cif
_cod_data_source_block b16_2018
_cod_original_sg_symbol_H-M 'I 2/a'
_cod_database_code 7241246

loop_
_symmetry_equiv_pos_as_xyz
'x, y, z'
'-x+1/2, y, -z'
'x+1/2, y+1/2, z+1/2'
'-x+1, y+1/2, -z+1/2'
'-x, -y, -z'
'x-1/2, -y, z'
'-x+1/2, -y+1/2, -z+1/2'
'x, -y+1/2, z+1/2'

loop_
_atom_site_label
_atom_site_type_symbol
_atom_site_fract_x
_atom_site_fract_y
_atom_site_fract_z
_atom_site_U_iso_or_equiv
_atom_site_adp_type
_atom_site_occupancy
_atom_site_site_symmetry_order
_atom_site_calc_flag
_atom_site_refinement_flags_posn
_atom_site_refinement_flags_adp
_atom_site_refinement_flags_occupancy
_atom_site_disorder_assembly
_atom_site_disorder_group
Pb1 Pb 0.25 0.17525(2) 0.5 0.0161(2) Uani 1 2 d S T P . .
S1 S 0.6540(4) 0.3016(5) 0.8861(8) 0.0327(14) Uani 0.617(12) 1 d . . P A 1
C1 C 0.6460(12) 0.431(2) 0.739(3) 0.021(6) Uiso 0.617(12) 1 d . . P A 1
H1 H 0.688998 0.463758 0.689035 0.025 Uiso 0.617(12) 1 calc R U P A 1
S1A S 0.6647(6) 0.4110(8) 0.7497(11) 0.028(2) Uani 0.383(12) 1 d . . P A 2
C1A C 0.631(2) 0.296(3) 0.877(4) 0.021(8) Uiso 0.383(12) 1 d . . P A 2
H1A H 0.663868 0.227167 0.931845 0.025 Uiso 0.383(12) 1 calc R U P A 2
C2 C 0.5688(5) 0.4780(7) 0.7066(9) 0.0236(14) Uani 1 1 d . . . . .
C3 C 0.5159(4) 0.4109(6) 0.7930(9) 0.0199(12) Uani 1 1 d . . . . .
C4 C 0.5540(7) 0.3108(7) 0.8925(14) 0.028(2) Uani 1 1 d . . . . .
C5 C 0.4280(4) 0.4449(7) 0.7797(9) 0.0229(14) Uani 1 1 d . . . . .
H5A H 0.418712 0.53278 0.730407 0.027 Uiso 1 1 calc R U . . .
H5B H 0.416127 0.446784 0.898818 0.027 Uiso 1 1 calc R U . . .
C6 C 0.3691(4) 0.3533(7) 0.6685(9) 0.0171(13) Uani 1 1 d . . . . .
O1 O 0.2962(4) 0.3506(5) 0.6959(7) 0.0214(10) Uani 1 1 d . . . . .
O2 O 0.3892(3) 0.2842(5) 0.5530(6) 0.0222(9) Uani 1 1 d . . . . .
H2 H 0.557(4) 0.557(7) 0.640(10) 0.012(16) Uiso 1 1 d . . . . .
H4 H 0.527(6) 0.269(11) 0.964(13) 0.04(2) Uiso 1 1 d . . . . .

loop_
_atom_site_aniso_label
_atom_site_aniso_U_11
_atom_site_aniso_U_22
_atom_site_aniso_U_33
_atom_site_aniso_U_23
_atom_site_aniso_U_13
_atom_site_aniso_U_12
Pb1 0.0214(3) 0.0163(3) 0.0107(3) 0 0.00349(19) 0
S1 0.021(3) 0.0286(19) 0.045(3) -0.0023(15) -0.002(2) 0.0024(19)
S1A 0.021(4) 0.025(3) 0.036(4) -0.008(2) 0.000(3) -0.007(3)
C2 0.032(4) 0.022(3) 0.016(3) -0.002(3) 0.003(3) -0.008(3)
C3 0.025(3) 0.018(3) 0.016(3) -0.004(2) 0.003(3) -0.004(2)
C4 0.034(5) 0.020(3) 0.026(5) 0.003(3) -0.001(4) -0.006(3)
C5 0.031(4) 0.014(3) 0.025(3) -0.004(2) 0.009(3) -0.005(3)
C6 0.025(3) 0.016(2) 0.012(3) 0.002(3) 0.008(3) -0.002(3)
O1 0.027(3) 0.0214(18) 0.017(2) -0.001(2) 0.005(2) -0.001(2)
O2 0.024(2) 0.024(2) 0.021(2) -0.005(2) 0.010(2) -0.002(2)

loop_
_atom_type_symbol
_atom_type_description
_atom_type_scat_dispersion_real
_atom_type_scat_dispersion_imag
_atom_type_scat_source
C C 0.0033 0.0016 'International Tables Vol C Tables 4.2.6.8 and 6.1.1.4'
H H 0 0 'International Tables Vol C Tables 4.2.6.8 and 6.1.1.4'
O O 0.0106 0.006 'International Tables Vol C Tables 4.2.6.8 and 6.1.1.4'
Pb Pb -3.3944 10.1111 'International Tables Vol C Tables 4.2.6.8 and 6.1.1.4'
S S 0.1246 0.1234 'International Tables Vol C Tables 4.2.6.8 and 6.1.1.4'

loop_
_exptl_crystal_face_index_h
_exptl_crystal_face_index_k
_exptl_crystal_face_index_l
_exptl_crystal_face_perp_dist
1 0 0 0.0310
-2 0 3 0.3500
1 1 -4 0.2960
1 2 0 0.1590
-1 -2 0 0.1130
-1 0 0 0.0530

loop_
_geom_angle_atom_site_label_1
_geom_angle_atom_site_label_2
_geom_angle_atom_site_label_3
_geom_angle
_geom_angle_site_symmetry_1
_geom_angle_site_symmetry_3
_geom_angle_publ_flag
O1 Pb1 O1 81.7(3) . 2_556 ?
O1 Pb1 O2 86.50(18) . 2_556 ?
O1 Pb1 O2 52.67(18) 2_556 2_556 ?
O1 Pb1 O2 52.67(18) . . ?
O1 Pb1 O2 86.50(18) 2_556 . ?
O2 Pb1 O2 127.6(2) 2_556 . ?
O1 Pb1 O1 122.03(18) . 8_554 ?
O1 Pb1 O1 67.8(2) 2_556 8_554 ?
O2 Pb1 O1 108.75(16) 2_556 8_554 ?
O2 Pb1 O1 76.56(16) . 8_554 ?
O1 Pb1 O1 67.8(2) . 7_556 ?
O1 Pb1 O1 122.03(18) 2_556 7_556 ?
O2 Pb1 O1 76.56(16) 2_556 7_556 ?
O2 Pb1 O1 108.75(16) . 7_556 ?
O1 Pb1 O1 168.4(2) 8_554 7_556 ?
O1 Pb1 C6 84.98(19) . 2_556 ?
O1 Pb1 C6 26.7(2) 2_556 2_556 ?
O2 Pb1 C6 26.05(18) 2_556 2_556 ?
O2 Pb1 C6 109.04(19) . 2_556 ?
O1 Pb1 C6 87.51(18) 8_554 2_556 ?
O1 Pb1 C6 100.03(18) 7_556 2_556 ?
O1 Pb1 C6 26.7(2) . . ?
O1 Pb1 C6 84.98(19) 2_556 . ?
O2 Pb1 C6 109.04(19) 2_556 . ?
O2 Pb1 C6 26.05(18) . . ?
O1 Pb1 C6 100.03(18) 8_554 . ?
O1 Pb1 C6 87.51(18) 7_556 . ?
C6 Pb1 C6 99.2(3) 2_556 . ?
C4 S1 C1 91.6(8) . . ?
C2 C1 S1 109.9(14) . . ?
C2 C1 H1 125.1 . . ?
S1 C1 H1 125.1 . . ?
C1A S1A C2 89.3(13) . . ?
C4 C1A S1A 114(3) . . ?
C4 C1A H1A 123 . . ?
S1A C1A H1A 123 . . ?
C1 C2 C3 114.0(11) . . ?
C3 C2 S1A 111.4(6) . . ?
C1 C2 H2 119(4) . . ?
C3 C2 H2 126(4) . . ?
S1A C2 H2 122(4) . . ?
C4 C3 C2 112.1(7) . . ?
C4 C3 C5 123.8(7) . . ?
C2 C3 C5 124.1(7) . . ?
C1A C4 C3 113.0(17) . . ?
C3 C4 S1 112.3(7) . . ?
C1A C4 H4 128(7) . . ?
C3 C4 H4 119(6) . . ?
S1 C4 H4 128(6) . . ?
C3 C5 C6 114.6(6) . . ?
C3 C5 H5A 108.6 . . ?
C6 C5 H5A 108.6 . . ?
C3 C5 H5B 108.6 . . ?
C6 C5 H5B 108.6 . . ?
H5A C5 H5B 107.6 . . ?
O2 C6 O1 120.8(6) . . ?
O2 C6 C5 122.1(6) . . ?
O1 C6 C5 117.1(6) . . ?
O2 C6 Pb1 64.0(4) . . ?
O1 C6 Pb1 57.0(4) . . ?
C5 C6 Pb1 172.4(5) . . ?
C6 O1 Pb1 96.3(4) . . ?
C6 O1 Pb1 127.6(5) . 7_556 ?
Pb1 O1 Pb1 112.2(2) . 7_556 ?
C6 O2 Pb1 89.9(4) . . ?

loop_
_geom_bond_atom_site_label_1
_geom_bond_atom_site_label_2
_geom_bond_distance
_geom_bond_site_symmetry_2
_geom_bond_publ_flag
Pb1 O1 2.405(5) . ?
Pb1 O1 2.405(5) 2_556 ?
Pb1 O2 2.562(5) 2_556 ?
Pb1 O2 2.562(5) . ?
Pb1 O1 2.656(5) 8_554 ?
Pb1 O1 2.656(5) 7_556 ?
Pb1 C6 2.849(7) 2_556 ?
Pb1 C6 2.849(7) . ?
S1 C4 1.699(13) . ?
S1 C1 1.76(2) . ?
C1 C2 1.36(2) . ?
C1 H1 0.95 . ?
S1A C1A 1.73(3) . ?
S1A C2 1.729(13) . ?
C1A C4 1.33(3) . ?
C1A H1A 0.95 . ?
C2 C3 1.406(9) . ?
C2 H2 0.97(7) . ?
C3 C4 1.377(12) . ?
C3 C5 1.506(10) . ?
C4 H4 0.90(11) . ?
C5 C6 1.517(9) . ?
C5 H5A 0.99 . ?
C5 H5B 0.99 . ?
C6 O2 1.251(9) . ?
C6 O1 1.288(9) . ?
